data_1543608
loop_
_publ_author_name
'Tiffany M. Smith'
'Adam Lau'
'Jon Zubieta'

_publ_section_title
;
 Hydrothermal syntheses and structures of bimetallic organoarsonate
 compounds of the Cu(II)-imine/VxOy/RAsO(3n)- family
;
_journal_name_full 'Inorganica Chimica Acta'
_journal_page_first 296
_journal_page_last 301
_journal_paper_doi 10.1016/j.ica.2013.09.046
_journal_volume 409B
_journal_year 2014
_chemical_formula_sum 'C24 H19 As2 Cu N2 O8 V'
_chemical_formula_weight 727.73
_space_group_IT_number 14
_symmetry_cell_setting monoclinic
_symmetry_Int_Tables_number 14
_symmetry_space_group_name_Hall '-P 2ybc'
_symmetry_space_group_name_H-M 'P 1 21/c 1'
_cell_angle_alpha 90
_cell_angle_beta 102.5000(10)
_cell_angle_gamma 90
_cell_formula_units_Z 4
_cell_length_a 12.5678(10)
_cell_length_b 14.6474(12)
_cell_length_c 13.8216(11)
_cell_volume 2484.0(3)
_diffrn_ambient_temperature 90
_diffrn_radiation_probe x-ray
_diffrn_radiation_type MoK\a
_diffrn_radiation_wavelength 0.71073
_exptl_absorpt_coefficient_mu 3.93
_exptl_crystal_density_diffrn 1.946
_exptl_crystal_F_000 1436
_refine_ls_goodness_of_fit_ref 1.004
_refine_ls_number_parameters 346
_refine_ls_number_reflns 4711
_refine_ls_R_factor_all 0.0195
_refine_ls_R_factor_gt 0.0173
_refine_ls_wR_factor_gt 0.0448
_refine_ls_wR_factor_ref 0.0457
_cod_data_source_file ICA-2014-409B-296-301-1.cif
_cod_data_source_block 1
_cod_depositor_comments
;
The following automatic conversions were performed:

'_journal_paper_doi' value 'doi:10.1016/j.ica.2013.09.046' was
changed to '10.1016/j.ica.2013.09.046'.

Automatic conversion script
Id: cif_fix_values 6433 2018-09-21 13:16:33Z andrius 
;
_cod_original_sg_symbol_H-M 'P 21/c'
_cod_database_code 1543608

loop_
_symmetry_equiv_pos_site_id
_symmetry_equiv_pos_as_xyz
1 x,y,z
2 -x,1/2+y,1/2-z
3 -x,-y,-z
4 x,1/2-y,1/2+z

loop_
_atom_site_aniso_label
_atom_site_aniso_U_11
_atom_site_aniso_U_22
_atom_site_aniso_U_33
_atom_site_aniso_U_23
_atom_site_aniso_U_13
_atom_site_aniso_U_12
V1 0.01121(16) 0.01461(17) 0.00986(15) 0.00028(12) 0.00300(12) 0.00108(13)
Cu1 0.00774(11) 0.00934(12) 0.01443(11) 0.00082(8) 0.00243(8) -0.00074(8)
As1 0.00832(9) 0.00979(10) 0.01176(9) -0.00099(7) 0.00259(7) -0.00014(7)
As2 0.01119(10) 0.00809(10) 0.01257(10) 0.00097(7) 0.00170(7) 0.00020(7)
O1 0.0094(6) 0.0179(7) 0.0158(7) 0.0042(5) 0.0049(5) 0.0024(5)
O2 0.0099(6) 0.0143(7) 0.0204(7) -0.0066(5) 0.0026(5) -0.0007(5)
O3 0.0144(7) 0.0141(7) 0.0129(6) 0.0010(5) 0.0026(5) -0.0027(5)
O4 0.0144(7) 0.0575(11) 0.0160(7) 0.0040(7) 0.0036(6) -0.0069(7)
O5 0.0321(8) 0.0202(8) 0.0133(7) -0.0016(6) 0.0016(6) 0.0123(6)
O6 0.0302(8) 0.0114(7) 0.0149(7) -0.0007(5) 0.0077(6) -0.0015(6)
O7 0.0123(7) 0.0144(7) 0.0260(7) 0.0064(6) -0.0021(5) -0.0018(5)
O8 0.0146(7) 0.0124(7) 0.0135(6) -0.0006(5) 0.0010(5) 0.0036(5)
N1 0.0131(8) 0.0133(8) 0.0104(7) -0.0024(6) 0.0007(6) 0.0001(6)
N2 0.0134(8) 0.0121(8) 0.0095(7) -0.0002(6) 0.0029(6) -0.0005(6)
C1 0.0212(10) 0.0140(10) 0.0194(10) -0.0048(8) -0.0001(8) 0.0016(8)
C2 0.0250(11) 0.0208(11) 0.0214(10) -0.0070(8) -0.0025(8) 0.0107(9)
C3 0.0161(10) 0.0363(13) 0.0168(10) -0.0066(9) 0.0002(8) 0.0117(9)
C4 0.0131(10) 0.0311(11) 0.0116(9) -0.0027(8) 0.0006(7) 0.0009(8)
C5 0.0115(9) 0.0192(10) 0.0076(8) -0.0027(7) 0.0009(7) -0.0008(7)
C6 0.0093(9) 0.0449(14) 0.0184(10) -0.0014(9) 0.0032(8) -0.0019(9)
C7 0.0149(10) 0.0379(13) 0.0194(10) 0.0028(9) 0.0026(8) -0.0128(9)
C8 0.0177(10) 0.0234(11) 0.0109(9) 0.0020(8) 0.0012(7) -0.0079(8)
C9 0.0114(9) 0.0174(10) 0.0077(8) -0.0007(7) 0.0015(7) -0.0034(8)
C10 0.0279(11) 0.0205(11) 0.0166(10) 0.0030(8) 0.0005(8) -0.0127(9)
C11 0.0341(12) 0.0117(10) 0.0184(10) 0.0004(8) 0.0036(9) -0.0026(9)
C12 0.0213(10) 0.0144(10) 0.0148(9) 0.0008(7) 0.0058(8) 0.0022(8)
C13 0.0090(9) 0.0121(9) 0.0175(9) -0.0033(7) 0.0010(7) -0.0011(7)
C14 0.0189(10) 0.0154(10) 0.0166(9) -0.0016(8) 0.0031(8) -0.0008(8)
C15 0.0136(9) 0.0151(10) 0.0197(9) -0.0012(8) 0.0046(7) -0.0017(8)
C16 0.0230(11) 0.0140(10) 0.0214(10) 0.0000(8) 0.0000(8) -0.0022(8)
C17 0.0170(10) 0.0132(10) 0.0304(11) -0.0066(8) 0.0004(8) 0.0020(8)
C18 0.0152(10) 0.0182(10) 0.0261(10) -0.0078(8) 0.0082(8) -0.0002(8)
C19 0.0166(9) 0.0092(9) 0.0106(8) 0.0004(7) 0.0027(7) 0.0014(7)
C20 0.0144(9) 0.0151(10) 0.0160(9) 0.0019(7) 0.0030(7) 0.0003(8)
C21 0.0155(9) 0.0145(9) 0.0139(9) -0.0002(7) 0.0015(7) 0.0035(8)
C22 0.0192(10) 0.0144(10) 0.0136(9) -0.0010(7) 0.0003(8) -0.0017(8)
C23 0.0178(10) 0.0151(10) 0.0190(10) 0.0007(8) 0.0035(8) 0.0057(8)
C24 0.0238(10) 0.0113(9) 0.0148(9) -0.0021(7) 0.0025(8) 0.0019(8)

loop_
_atom_site_label
_atom_site_type_symbol
_atom_site_fract_x
_atom_site_fract_y
_atom_site_fract_z
_atom_site_U_iso_or_equiv
V1 V 0.32182(3) 0.31472(2) 0.87441(2) 0.01178(7)
Cu1 Cu 0.38483(2) 0.27287(2) 0.62160(2) 0.01050(6)
As1 As 0.15267(2) 0.32735(2) 0.66758(2) 0.00989(5)
As2 As 0.23993(2) 0.40872(2) 0.05580(2) 0.01075(5)
O1 O 0.25082(10) 0.34081(9) 0.60541(9) 0.0140(3)
O2 O 0.05088(10) 0.25929(9) 0.60872(10) 0.0149(3)
O3 O 0.19618(10) 0.28239(9) 0.78379(9) 0.0138(3)
O4 O 0.41063(12) 0.34901(12) 0.81367(10) 0.0293(4)
O5 O 0.37115(12) 0.23023(10) 0.94673(10) 0.0224(3)
O6 O 0.29069(12) 0.40940(9) 0.94957(10) 0.0184(3)
O7 O 0.11039(11) 0.37345(9) 0.02603(10) 0.0185(3)
O8 O 0.32210(10) 0.34592(9) 0.14161(9) 0.0138(3)
N1 N 0.53408(13) 0.21787(11) 0.63569(11) 0.0125(3)
N2 N 0.47055(12) 0.38969(11) 0.62371(11) 0.0116(3)
C1 C 0.56357(17) 0.13101(14) 0.64513(14) 0.0189(4)
C2 C 0.67017(18) 0.10242(15) 0.64586(15) 0.0235(5)
C3 C 0.74706(17) 0.16572(16) 0.63627(15) 0.0236(5)
C4 C 0.71931(16) 0.25843(15) 0.62803(14) 0.0189(4)
C5 C 0.61080(15) 0.28094(13) 0.62774(13) 0.0129(4)
C6 C 0.79459(17) 0.33114(16) 0.62268(15) 0.0241(5)
C7 C 0.76336(17) 0.41898(16) 0.62155(15) 0.0242(5)
C8 C 0.65302(16) 0.44411(14) 0.62291(13) 0.0176(4)
C9 C 0.57688(15) 0.37436(13) 0.62358(12) 0.0123(4)
C10 C 0.61523(18) 0.53410(14) 0.62443(14) 0.0223(5)
C11 C 0.50776(18) 0.54949(14) 0.62571(14) 0.0217(4)
C12 C 0.43713(17) 0.47538(13) 0.62510(13) 0.0165(4)
C13 C 0.09161(15) 0.44390(13) 0.68252(14) 0.0132(4)
C14 C 0.08961(16) 0.50820(13) 0.60780(14) 0.0171(4)
C15 C 0.04709(15) 0.46395(13) 0.76410(14) 0.0160(4)
C16 C 0.03963(17) 0.59179(14) 0.61295(15) 0.0202(4)
C17 C 0.99384(16) 0.61189(14) 0.69314(16) 0.0209(4)
C18 C 0.99879(16) 0.54899(14) 0.76884(15) 0.0193(4)
C19 C 0.24175(15) 0.53541(12) 0.08849(13) 0.0122(4)
C20 C 0.14224(16) 0.58074(13) 0.07490(14) 0.0152(4)
C21 C 0.33940(16) 0.58311(13) 0.11544(13) 0.0149(4)
C22 C 0.33690(16) 0.67661(13) 0.13026(14) 0.0162(4)
C23 C 0.14090(16) 0.67413(13) 0.09065(14) 0.0174(4)
C24 C 0.23803(17) 0.72178(13) 0.11823(14) 0.0169(4)
H25 H 0.0752(18) 0.2133(13) 0.5843(16) 0.018
H1 H 0.5106 0.0865 0.6516 0.023
H2 H 0.6888 0.0395 0.6530 0.028
H3 H 0.8191 0.1469 0.6352 0.028
H6 H 0.8676 0.3169 0.6199 0.029
H7 H 0.8154 0.4656 0.6198 0.029
H10 H 0.6636 0.5840 0.6246 0.027
H11 H 0.4814 0.6102 0.6270 0.026
H12 H 0.3629 0.4869 0.6257 0.02
H14 H 0.1224 0.4948 0.5536 0.021
H15 H 0.0496 0.4204 0.8155 0.019
H16 H 0.0367 0.6354 0.5615 0.024
H17 H -0.0411 0.6690 0.6962 0.025
H18 H -0.0310 0.5640 0.8244 0.023
H20 H 0.0759 0.5480 1.0550 0.018
H21 H 0.4071 0.5519 1.1236 0.018
H22 H 0.4031 0.7098 1.1487 0.019
H23 H 0.0734 0.7055 1.0825 0.021
H24 H 0.2368 0.7858 1.1289 0.02

loop_
_geom_angle_atom_site_label_1
_geom_angle_atom_site_label_2
_geom_angle_atom_site_label_3
_geom_angle
_geom_angle_site_symmetry_1
_geom_angle_site_symmetry_2
_geom_angle_site_symmetry_3
_geom_angle_publ_flag
O1 As1 O2 113.05(6) . . . yes
O1 As1 O3 114.13(6) . . . yes
O1 As1 C13 108.19(8) . . . yes
O2 As1 O3 106.27(6) . . . yes
O2 As1 C13 107.54(7) . . . yes
O3 As1 C13 107.33(7) . . . yes
O7 As2 O8 115.09(7) . . . yes
O7 As2 C19 108.65(7) . . . yes
O6 As2 O7 108.21(7) 1_554 . . yes
O8 As2 C19 113.17(7) . . . yes
O6 As2 O8 108.80(7) 1_554 . . yes
O6 As2 C19 102.03(7) 1_554 . . yes
O1 Cu1 O4 79.95(5) . . . yes
O1 Cu1 N1 172.37(6) . . . yes
O1 Cu1 N2 90.82(6) . . . yes
O1 Cu1 O5 91.30(5) . . 4_554 yes
O1 Cu1 O8 96.14(6) . . 4_555 yes
O4 Cu1 N1 98.73(5) . . . yes
O4 Cu1 N2 72.56(5) . . . yes
O4 Cu1 O5 157.72(5) . . 4_554 yes
O4 Cu1 O8 100.71(5) . . 4_555 yes
N1 Cu1 N2 81.64(6) . . . yes
O5 Cu1 N1 87.23(6) 4_554 . . yes
O8 Cu1 N1 91.49(6) 4_555 . . yes
O5 Cu1 N2 87.25(6) 4_554 . . yes
O8 Cu1 N2 169.37(6) 4_555 . . yes
O5 Cu1 O8 100.58(5) 4_554 . 4_555 yes
O3 V1 O4 108.18(6) . . . yes
O3 V1 O5 112.13(7) . . . yes
O3 V1 O6 108.83(6) . . . yes
O4 V1 O5 109.98(8) . . . yes
O4 V1 O6 108.48(8) . . . yes
O5 V1 O6 109.17(7) . . . yes
As1 O1 Cu1 127.37(7) . . . yes
As1 O3 V1 126.05(8) . . . yes
Cu1 O4 V1 114.39(8) . . . yes
Cu1 O5 V1 124.83(8) 4_555 . . yes
As2 O6 V1 130.18(8) 1_556 . . yes
As2 O8 Cu1 126.60(7) . . 4_554 yes
As1 O2 H25 111.4(15) . . . no
Cu1 N1 C1 129.03(14) . . . yes
C1 N1 C5 118.27(17) . . . yes
Cu1 N1 C5 112.55(13) . . . yes
Cu1 N2 C9 112.50(12) . . . yes
C9 N2 C12 118.21(17) . . . yes
Cu1 N2 C12 129.29(14) . . . yes
N1 C1 C2 122.32(19) . . . yes
C1 C2 C3 119.5(2) . . . no
C2 C3 C4 119.8(2) . . . no
C3 C4 C5 116.95(19) . . . no
C3 C4 C6 124.59(19) . . . no
C5 C4 C6 118.45(19) . . . no
N1 C5 C9 116.34(17) . . . yes
C4 C5 C9 120.41(18) . . . no
N1 C5 C4 123.19(18) . . . yes
C4 C6 C7 121.1(2) . . . no
C6 C7 C8 121.6(2) . . . no
C7 C8 C10 124.8(2) . . . no
C9 C8 C10 116.82(19) . . . no
C7 C8 C9 118.36(19) . . . no
N2 C9 C8 123.65(18) . . . yes
C5 C9 C8 119.98(18) . . . no
N2 C9 C5 116.34(17) . . . yes
C8 C10 C11 119.45(19) . . . no
C10 C11 C12 119.76(19) . . . no
N2 C12 C11 122.1(2) . . . yes
As1 C13 C14 117.98(14) . . . yes
C14 C13 C15 120.72(18) . . . no
As1 C13 C15 121.27(14) . . . yes
C13 C14 C16 119.66(18) . . . no
C13 C15 C18 118.78(18) . . 1_455 no
C14 C16 C17 120.01(19) . . 1_455 no
C16 C17 C18 120.26(19) 1_655 . . no
C15 C18 C17 120.52(19) 1_655 . . no
As2 C19 C20 117.86(14) . . . yes
C20 C19 C21 120.75(17) . . . no
As2 C19 C21 121.09(14) . . . yes
C19 C20 C23 119.38(18) . . . no
C19 C21 C22 119.27(18) . . . no
C21 C22 C24 120.16(19) . . . no
C20 C23 C24 120.02(19) . . . no
C22 C24 C23 120.40(18) . . . no
N1 C1 H1 119.00 . . . no
C2 C1 H1 119.00 . . . no
C1 C2 H2 120.00 . . . no
C3 C2 H2 120.00 . . . no
C2 C3 H3 120.00 . . . no
C4 C3 H3 120.00 . . . no
C4 C6 H6 119.00 . . . no
C7 C6 H6 119.00 . . . no
C6 C7 H7 119.00 . . . no
C8 C7 H7 119.00 . . . no
C8 C10 H10 120.00 . . . no
C11 C10 H10 120.00 . . . no
C10 C11 H11 120.00 . . . no
C12 C11 H11 120.00 . . . no
N2 C12 H12 119.00 . . . no
C11 C12 H12 119.00 . . . no
C13 C14 H14 120.00 . . . no
C16 C14 H14 120.00 . . . no
C13 C15 H15 121.00 . . . no
C18 C15 H15 121.00 1_455 . . no
C14 C16 H16 120.00 . . . no
C17 C16 H16 120.00 1_455 . . no
C18 C17 H17 120.00 . . 1_655 no
C16 C17 H17 120.00 1_655 . 1_655 no
C17 C18 H18 120.00 . . 1_655 no
C15 C18 H18 120.00 1_655 . 1_655 no
C19 C20 H20 120.00 . . 1_554 no
C23 C20 H20 120.00 . . 1_554 no
C19 C21 H21 120.00 . . 1_554 no
C22 C21 H21 120.00 . . 1_554 no
C21 C22 H22 120.00 . . 1_554 no
C24 C22 H22 120.00 . . 1_554 no
C20 C23 H23 120.00 . . 1_554 no
C24 C23 H23 120.00 . . 1_554 no
C22 C24 H24 120.00 . . 1_554 no
C23 C24 H24 120.00 . . 1_554 no

loop_
_geom_bond_atom_site_label_1
_geom_bond_atom_site_label_2
_geom_bond_distance
_geom_bond_site_symmetry_1
_geom_bond_site_symmetry_2
_geom_bond_publ_flag
As1 O1 1.6606(13) . . yes
As1 O2 1.6857(13) . . yes
As1 O3 1.7124(13) . . yes
As1 C13 1.9012(19) . . yes
As2 O7 1.6723(14) . . yes
As2 O8 1.6701(13) . . yes
As2 C19 1.9089(18) . . yes
As2 O6 1.7229(14) . 1_554 yes
Cu1 O1 1.9271(13) . . yes
Cu1 O4 2.8326(15) . . yes
Cu1 N1 2.0118(17) . . yes
Cu1 N2 2.0189(16) . . yes
Cu1 O5 2.3861(14) . 4_554 yes
Cu1 O8 1.9545(14) . 4_555 yes
V1 O3 1.8521(13) . . yes
V1 O4 1.6151(16) . . yes
V1 O5 1.6269(15) . . yes
V1 O6 1.8252(14) . . yes
O2 H25 0.84(2) . . no
N1 C5 1.357(3) . . yes
N1 C1 1.324(3) . . yes
N2 C9 1.356(2) . . yes
N2 C12 1.325(3) . . yes
C1 C2 1.402(3) . . no
C2 C3 1.366(3) . . no
C3 C4 1.401(3) . . no
C4 C6 1.437(3) . . no
C4 C5 1.402(3) . . no
C5 C9 1.431(3) . . no
C6 C7 1.344(3) . . no
C7 C8 1.439(3) . . no
C8 C9 1.401(3) . . no
C8 C10 1.403(3) . . no
C10 C11 1.373(3) . . no
C11 C12 1.401(3) . . no
C13 C14 1.394(3) . . no
C13 C15 1.394(3) . . no
C14 C16 1.385(3) . . no
C15 C18 1.393(3) . 1_455 no
C16 C17 1.387(3) . 1_455 no
C17 C18 1.385(3) . . no
C19 C21 1.391(3) . . no
C19 C20 1.392(3) . . no
C20 C23 1.386(3) . . no
C21 C22 1.386(3) . . no
C22 C24 1.386(3) . . no
C23 C24 1.386(3) . . no
C1 H1 0.9500 . . no
C2 H2 0.9500 . . no
C3 H3 0.9500 . . no
C6 H6 0.9500 . . no
C7 H7 0.9500 . . no
C10 H10 0.9500 . . no
C11 H11 0.9500 . . no
C12 H12 0.9500 . . no
C14 H14 0.9500 . . no
C15 H15 0.9500 . . no
C16 H16 0.9500 . . no
C17 H17 0.9500 . 1_655 no
C18 H18 0.9500 . 1_655 no
C20 H20 0.9500 . 1_554 no
C21 H21 0.9500 . 1_554 no
C22 H22 0.9500 . 1_554 no
C23 H23 0.9500 . 1_554 no
C24 H24 0.9500 . 1_554 no

loop_
_geom_hbond_atom_site_label_D
_geom_hbond_atom_site_label_H
_geom_hbond_atom_site_label_A
_geom_hbond_distance_DH
_geom_hbond_distance_HA
_geom_hbond_distance_DA
_geom_hbond_angle_DHA
_geom_hbond_site_symmetry_A
_geom_hbond_publ_flag
O2 H25 O7 0.84(2) 1.62(2) 2.4527(19) 173(2) 4_555 yes
C1 H1 O8 0.9500 2.5400 3.043(3) 113.00 4_555 yes
C2 H2 O6 0.9500 2.4200 3.203(3) 139.00 2_646 yes
C6 H6 O2 0.9500 2.4900 3.434(3) 173.00 1_655 yes
C10 H10 O5 0.9500 2.3600 3.053(3) 130.00 2_656 yes
C12 H12 O1 0.9500 2.5400 3.028(2) 112.00 . yes
C22_c H22 O4 0.9500 2.4400 3.122(3) 128.00 3_667 yes

loop_
_geom_torsion_atom_site_label_1
_geom_torsion_atom_site_label_2
_geom_torsion_atom_site_label_3
_geom_torsion_atom_site_label_4
_geom_torsion
_geom_torsion_site_symmetry_1
_geom_torsion_site_symmetry_2
_geom_torsion_site_symmetry_3
_geom_torsion_site_symmetry_4
_geom_torsion_publ_flag
O2 As1 O1 Cu1 -95.17(10) . . . . no
O3 As1 O1 Cu1 26.46(11) . . . . no
C13 As1 O1 Cu1 145.85(9) . . . . no
O1 As1 O3 V1 42.84(11) . . . . no
O2 As1 O3 V1 168.13(8) . . . . no
C13 As1 O3 V1 -77.03(11) . . . . no
O1 As1 C13 C14 31.71(17) . . . . no
O1 As1 C13 C15 -150.19(15) . . . . no
O2 As1 C13 C14 -90.71(16) . . . . no
O2 As1 C13 C15 87.39(17) . . . . no
O3 As1 C13 C14 155.31(15) . . . . no
O3 As1 C13 C15 -26.59(18) . . . . no
O7 As2 O8 Cu1 77.16(10) . . . 4_554 no
C19 As2 O8 Cu1 -157.09(9) . . . 4_554 no
O6 As2 O8 Cu1 -44.43(11) 1_554 . . 4_554 no
O7 As2 C19 C20 -5.79(16) . . . . no
O7 As2 C19 C21 -179.43(14) . . . . no
O8 As2 C19 C20 -134.92(14) . . . . no
O8 As2 C19 C21 51.44(17) . . . . no
O6 As2 C19 C20 108.36(15) 1_554 . . . no
O6 As2 C19 C21 -65.28(16) 1_554 . . . no
O7 As2 O6 V1 -69.08(12) . . 1_554 1_554 no
O8 As2 O6 V1 56.61(12) . . 1_554 1_554 no
C19 As2 O6 V1 176.45(11) . . 1_554 1_554 no
O4 Cu1 O1 As1 -60.52(9) . . . . no
N2 Cu1 O1 As1 -132.65(9) . . . . no
O5 Cu1 O1 As1 140.09(9) 4_554 . . . no
O8 Cu1 O1 As1 39.30(10) 4_555 . . . no
O1 Cu1 O4 V1 64.09(9) . . . . no
N1 Cu1 O4 V1 -123.53(9) . . . . no
N2 Cu1 O4 V1 158.15(10) . . . . no
O5 Cu1 O4 V1 132.24(12) 4_554 . . . no
O8 Cu1 O4 V1 -30.33(9) 4_555 . . . no
O4 Cu1 N1 C1 106.47(16) . . . . no
O4 Cu1 N1 C5 -78.01(12) . . . . no
N2 Cu1 N1 C1 177.26(17) . . . . no
N2 Cu1 N1 C5 -7.23(12) . . . . no
O5 Cu1 N1 C1 -95.12(16) 4_554 . . . no
O5 Cu1 N1 C5 80.40(12) 4_554 . . . no
O8 Cu1 N1 C1 5.40(16) 4_555 . . . no
O8 Cu1 N1 C5 -179.08(12) 4_555 . . . no
O1 Cu1 N2 C9 -173.09(12) . . . . no
O1 Cu1 N2 C12 6.89(16) . . . . no
O4 Cu1 N2 C9 107.72(12) . . . . no
O4 Cu1 N2 C12 -72.31(15) . . . . no
N1 Cu1 N2 C9 5.78(12) . . . . no
N1 Cu1 N2 C12 -174.25(16) . . . . no
O5 Cu1 N2 C9 -81.83(12) 4_554 . . . no
O5 Cu1 N2 C12 98.15(16) 4_554 . . . no
O1 Cu1 O5 V1 -97.09(10) . . 4_554 4_554 no
O4 Cu1 O5 V1 -163.18(9) . . 4_554 4_554 no
N1 Cu1 O5 V1 90.40(10) . . 4_554 4_554 no
N2 Cu1 O5 V1 172.16(10) . . 4_554 4_554 no
O1 Cu1 O8 As2 71.57(9) . . 4_555 4_555 no
O4 Cu1 O8 As2 152.46(8) . . 4_555 4_555 no
N1 Cu1 O8 As2 -108.37(9) . . 4_555 4_555 no
O4 V1 O3 As1 -28.61(12) . . . . no
O5 V1 O3 As1 -150.06(9) . . . . no
O6 V1 O3 As1 89.06(10) . . . . no
O3 V1 O4 Cu1 -26.98(9) . . . . no
O5 V1 O4 Cu1 95.79(8) . . . . no
O6 V1 O4 Cu1 -144.88(7) . . . . no
O3 V1 O5 Cu1 -115.63(9) . . . 4_555 no
O4 V1 O5 Cu1 123.96(9) . . . 4_555 no
O6 V1 O5 Cu1 5.05(12) . . . 4_555 no
O3 V1 O6 As2 85.87(11) . . . 1_556 no
O4 V1 O6 As2 -156.65(11) . . . 1_556 no
O5 V1 O6 As2 -36.82(13) . . . 1_556 no
Cu1 N1 C1 C2 174.46(14) . . . . no
C5 N1 C1 C2 -0.8(3) . . . . no
Cu1 N1 C5 C4 -175.37(14) . . . . no
Cu1 N1 C5 C9 7.53(19) . . . . no
C1 N1 C5 C4 0.7(3) . . . . no
C1 N1 C5 C9 -176.43(16) . . . . no
Cu1 N2 C9 C5 -3.45(19) . . . . no
Cu1 N2 C9 C8 178.70(13) . . . . no
C12 N2 C9 C5 176.57(16) . . . . no
C12 N2 C9 C8 -1.3(3) . . . . no
Cu1 N2 C12 C11 -179.51(13) . . . . no
C9 N2 C12 C11 0.5(3) . . . . no
N1 C1 C2 C3 -0.2(3) . . . . no
C1 C2 C3 C4 1.4(3) . . . . no
C2 C3 C4 C5 -1.5(3) . . . . no
C2 C3 C4 C6 176.70(19) . . . . no
C3 C4 C5 N1 0.5(3) . . . . no
C3 C4 C5 C9 177.49(17) . . . . no
C6 C4 C5 N1 -177.84(17) . . . . no
C6 C4 C5 C9 -0.9(3) . . . . no
C3 C4 C6 C7 -175.5(2) . . . . no
C5 C4 C6 C7 2.7(3) . . . . no
N1 C5 C9 N2 -2.8(2) . . . . no
N1 C5 C9 C8 175.18(16) . . . . no
C4 C5 C9 N2 -179.94(16) . . . . no
C4 C5 C9 C8 -2.0(3) . . . . no
C4 C6 C7 C8 -1.7(3) . . . . no
C6 C7 C8 C9 -1.2(3) . . . . no
C6 C7 C8 C10 178.27(19) . . . . no
C7 C8 C9 N2 -179.21(17) . . . . no
C7 C8 C9 C5 3.0(3) . . . . no
C10 C8 C9 N2 1.3(3) . . . . no
C10 C8 C9 C5 -176.49(16) . . . . no
C7 C8 C10 C11 -179.95(18) . . . . no
C9 C8 C10 C11 -0.5(3) . . . . no
C8 C10 C11 C12 -0.2(3) . . . . no
C10 C11 C12 N2 0.3(3) . . . . no
As1 C13 C14 C16 175.94(15) . . . . no
C15 C13 C14 C16 -2.2(3) . . . . no
As1 C13 C15 C18 -176.97(15) . . . 1_455 no
C14 C13 C15 C18 1.1(3) . . . 1_455 no
C13 C14 C16 C17 1.3(3) . . . 1_455 no
C13 C15 C18 C17 0.9(3) . . 1_455 1_455 no
C14 C16 C17 C18 0.7(3) . . 1_455 1_455 no
C16 C17 C18 C15 -1.8(3) 1_655 . . 1_655 no
As2 C19 C20 C23 -175.11(14) . . . . no
C21 C19 C20 C23 -1.5(3) . . . . no
As2 C19 C21 C22 174.44(14) . . . . no
C20 C19 C21 C22 1.0(3) . . . . no
C19 C20 C23 C24 1.0(3) . . . . no
C19 C21 C22 C24 0.0(3) . . . . no
C21 C22 C24 C23 -0.5(3) . . . . no
C20 C23 C24 C22 0.0(3) . . . . no
